data_4066958
loop_
_publ_author_name
'Colson, Adam C.'
'Whitmire, Kenton H.'

_publ_section_title
;
 Synthesis, Characterization, and Reactivity of the Heterometallic
 Dinuclear \m-PH2and \m-PPhH Complexes FeMn(CO)8(\m-PH2) and
 FeMn(CO)8(\m-PPhH)&#x2021;
;
_journal_issue 20
_journal_name_full Organometallics
_journal_page_first 4611
_journal_paper_doi 10.1021/om100736m
_journal_volume 29
_journal_year 2010
_chemical_formula_sum 'C20 H10 Fe Mn O8 P'
_chemical_formula_weight 520.04
_chemical_name_systematic
; 
 ? 
;
_space_group_IT_number 60
_symmetry_cell_setting orthorhombic
_symmetry_space_group_name_Hall '-P 2n 2ab'
_symmetry_space_group_name_H-M 'P b c n'
_atom_sites_solution_hydrogens geom
_atom_sites_solution_primary direct
_atom_sites_solution_secondary difmap
_audit_creation_method SHELXL-97
_cell_angle_alpha 90.00
_cell_angle_beta 90.00
_cell_angle_gamma 90.00
_cell_formula_units_Z 8
_cell_length_a 16.774(3)
_cell_length_b 16.969(3)
_cell_length_c 15.385(2)
_cell_measurement_reflns_used 5138
_cell_measurement_temperature 293(2)
_cell_measurement_theta_max 20.46
_cell_measurement_theta_min 2.160
_cell_volume 4379.2(12)
_computing_cell_refinement 'SMART (Bruker)'
_computing_data_collection 'APEX (Bruker)'
_computing_data_reduction 'SMART (Bruker)'
_computing_molecular_graphics 'Diamond 3.2 (Crystal Impact)'
_computing_publication_material 'Diamond 3.2 (Crystal Impact)'
_computing_structure_refinement 'SHELXL-97 (Sheldrick, 1997)'
_computing_structure_solution 'SHELXS-97 (Sheldrick, 1990)'
_diffrn_ambient_temperature 293(2)
_diffrn_measured_fraction_theta_full 0.989
_diffrn_measured_fraction_theta_max 0.989
_diffrn_measurement_device_type 'Bruker AXS SMART 1k CCD'
_diffrn_measurement_method 'theta and omega scans'
_diffrn_radiation_monochromator graphite
_diffrn_radiation_source 'fine-focus sealed tube'
_diffrn_radiation_type MoK\a
_diffrn_radiation_wavelength 0.71073
_diffrn_reflns_av_R_equivalents 0.0839
_diffrn_reflns_av_sigmaI/netI 0.0805
_diffrn_reflns_limit_h_max 21
_diffrn_reflns_limit_h_min -22
_diffrn_reflns_limit_k_max 22
_diffrn_reflns_limit_k_min -22
_diffrn_reflns_limit_l_max 20
_diffrn_reflns_limit_l_min -20
_diffrn_reflns_number 50735
_diffrn_reflns_theta_full 28.34
_diffrn_reflns_theta_max 28.34
_diffrn_reflns_theta_min 1.71
_exptl_absorpt_coefficient_mu 1.355
_exptl_absorpt_correction_type multi-scan
_exptl_absorpt_process_details 'SADABS (Sheldrick, 1996)'
_exptl_crystal_colour red
_exptl_crystal_density_diffrn 1.578
_exptl_crystal_density_method 'not measured'
_exptl_crystal_description plate
_exptl_crystal_F_000 2080
_exptl_crystal_size_max 0.5
_exptl_crystal_size_mid 0.5
_exptl_crystal_size_min 0.4
_refine_diff_density_max 0.327
_refine_diff_density_min -0.309
_refine_diff_density_rms 0.066
_refine_ls_extinction_method none
_refine_ls_goodness_of_fit_ref 1.019
_refine_ls_hydrogen_treatment mixed
_refine_ls_matrix_type full
_refine_ls_number_parameters 280
_refine_ls_number_reflns 5416
_refine_ls_number_restraints 0
_refine_ls_restrained_S_all 1.019
_refine_ls_R_factor_all 0.1202
_refine_ls_R_factor_gt 0.0441
_refine_ls_shift/su_max 0.001
_refine_ls_shift/su_mean 0.000
_refine_ls_structure_factor_coef Fsqd
_refine_ls_weighting_details 'calc w=1/[\s^2^(Fo^2^)+(0.0233P)^2^+3.2339P] where P=(Fo^2^+2Fc^2^)/3'
_refine_ls_weighting_scheme calc
_refine_ls_wR_factor_gt 0.0879
_refine_ls_wR_factor_ref 0.1172
_reflns_number_gt 2853
_reflns_number_total 5416
_reflns_threshold_expression >2sigma(I)
_cod_data_source_file om100736m_si_001.cif
_cod_data_source_block 1abs
_cod_original_cell_volume 4379.1(12)
_cod_original_sg_symbol_H-M Pbcn
_cod_database_code 4066958

loop_
_symmetry_equiv_pos_as_xyz
'x, y, z'
'-x+1/2, -y+1/2, z+1/2'
'-x, y, -z+1/2'
'x+1/2, -y+1/2, -z'
'-x, -y, -z'
'x-1/2, y-1/2, -z-1/2'
'x, -y, z-1/2'
'-x-1/2, y-1/2, z'

loop_
_atom_site_label
_atom_site_type_symbol
_atom_site_fract_x
_atom_site_fract_y
_atom_site_fract_z
_atom_site_U_iso_or_equiv
_atom_site_adp_type
_atom_site_occupancy
_atom_site_symmetry_multiplicity
_atom_site_calc_flag
_atom_site_refinement_flags
Fe1 Fe 0.14361(3) 0.05520(3) 0.86049(3) 0.05082(16) Uani 0.50 1 d P
Mn1 Mn 0.14361(3) 0.05520(3) 0.86049(3) 0.05082(16) Uani 0.50 1 d P
Fe2 Fe 0.22794(3) 0.18645(3) 0.79612(3) 0.05304(17) Uani 0.50 1 d P
Mn2 Mn 0.22794(3) 0.18645(3) 0.79612(3) 0.05304(17) Uani 0.50 1 d P
P3 P 0.20285(5) 0.15326(5) 0.93475(6) 0.0474(2) Uani 1 1 d .
O22 O 0.37994(17) 0.09917(18) 0.79759(19) 0.0809(8) Uani 1 1 d .
O12 O 0.28993(18) -0.04113(18) 0.8706(2) 0.0943(10) Uani 1 1 d .
C21 C 0.1387(2) 0.2475(2) 0.7955(2) 0.0609(10) Uani 1 1 d .
O11 O -0.00694(16) 0.14685(17) 0.85825(17) 0.0741(8) Uani 1 1 d .
O21 O 0.08558(19) 0.28931(19) 0.7945(2) 0.0907(10) Uani 1 1 d .
C11 C 0.0516(2) 0.1135(2) 0.8587(2) 0.0559(9) Uani 1 1 d .
C41 C 0.1413(2) 0.2167(2) 1.0031(2) 0.0536(9) Uani 1 1 d .
C22 C 0.3199(2) 0.1309(2) 0.7986(2) 0.0573(9) Uani 1 1 d .
C12 C 0.2350(2) -0.0020(2) 0.8656(2) 0.0619(10) Uani 1 1 d .
C36 C 0.3521(2) 0.1752(3) 1.0115(3) 0.0729(11) Uani 1 1 d .
H36A H 0.3574 0.2172 0.9731 0.088 Uiso 1 1 calc R
C31 C 0.2842(2) 0.1297(2) 1.0096(2) 0.0519(8) Uani 1 1 d .
C42 C 0.1486(2) 0.2971(2) 0.9996(3) 0.0785(12) Uani 1 1 d .
H42A H 0.1846 0.3196 0.9609 0.094 Uiso 1 1 calc R
O13 O 0.07276(19) -0.0573(2) 0.9816(2) 0.1052(11) Uani 1 1 d .
C14 C 0.1169(2) 0.0119(2) 0.7563(3) 0.0677(11) Uani 1 1 d .
C13 C 0.1002(2) -0.0126(2) 0.9351(3) 0.0688(11) Uani 1 1 d .
C46 C 0.0876(2) 0.1840(3) 1.0603(3) 0.0778(12) Uani 1 1 d .
H46A H 0.0811 0.1296 1.0630 0.093 Uiso 1 1 calc R
O14 O 0.0991(2) -0.0156(2) 0.6918(2) 0.1031(11) Uani 1 1 d .
C32 C 0.2775(3) 0.0682(2) 1.0669(3) 0.0768(12) Uani 1 1 d .
H32A H 0.2319 0.0369 1.0667 0.092 Uiso 1 1 calc R
C33 C 0.3386(3) 0.0525(3) 1.1253(3) 0.0979(16) Uani 1 1 d .
H33A H 0.3335 0.0107 1.1640 0.118 Uiso 1 1 calc R
C35 C 0.4126(3) 0.1590(3) 1.0703(3) 0.0931(15) Uani 1 1 d .
H35A H 0.4581 0.1902 1.0713 0.112 Uiso 1 1 calc R
O23 O 0.3266(2) 0.32804(19) 0.7889(3) 0.1144(13) Uani 1 1 d .
C23 C 0.2875(3) 0.2728(3) 0.7904(3) 0.0746(12) Uani 1 1 d .
C43 C 0.1036(3) 0.3447(3) 1.0524(4) 0.1094(19) Uani 1 1 d .
H43A H 0.1086 0.3992 1.0484 0.131 Uiso 1 1 calc R
O24 O 0.19984(19) 0.1400(2) 0.6129(2) 0.1025(11) Uani 1 1 d .
C34 C 0.4056(3) 0.0974(4) 1.1267(3) 0.0957(16) Uani 1 1 d .
H34A H 0.4463 0.0862 1.1658 0.115 Uiso 1 1 calc R
C45 C 0.0426(3) 0.2336(4) 1.1147(3) 0.1054(18) Uani 1 1 d .
H45A H 0.0064 0.2120 1.1538 0.126 Uiso 1 1 calc R
C44 C 0.0518(3) 0.3131(5) 1.1102(4) 0.118(2) Uani 1 1 d .
H44A H 0.0225 0.3457 1.1468 0.141 Uiso 1 1 calc R
C24 C 0.2105(2) 0.1577(3) 0.6827(3) 0.0678(11) Uani 1 1 d .

loop_
_atom_site_aniso_label
_atom_site_aniso_U_11
_atom_site_aniso_U_22
_atom_site_aniso_U_33
_atom_site_aniso_U_23
_atom_site_aniso_U_13
_atom_site_aniso_U_12
Fe1 0.0499(3) 0.0466(3) 0.0559(3) 0.0003(2) -0.0024(2) -0.0040(2)
Mn1 0.0499(3) 0.0466(3) 0.0559(3) 0.0003(2) -0.0024(2) -0.0040(2)
Fe2 0.0507(3) 0.0572(3) 0.0513(3) 0.0080(2) 0.0057(2) -0.0022(2)
Mn2 0.0507(3) 0.0572(3) 0.0513(3) 0.0080(2) 0.0057(2) -0.0022(2)
P3 0.0463(5) 0.0487(5) 0.0473(5) 0.0020(4) 0.0012(4) -0.0029(4)
O22 0.0590(18) 0.092(2) 0.092(2) -0.0075(17) 0.0038(16) 0.0100(16)
O12 0.074(2) 0.074(2) 0.134(3) 0.0085(19) -0.0033(19) 0.0206(17)
C21 0.061(2) 0.063(2) 0.060(2) 0.0193(19) 0.0041(19) 0.001(2)
O11 0.0562(17) 0.0774(19) 0.089(2) 0.0050(15) -0.0036(15) 0.0089(15)
O21 0.077(2) 0.089(2) 0.106(2) 0.0337(18) 0.0082(17) 0.0248(18)
C11 0.059(2) 0.052(2) 0.056(2) 0.0015(17) -0.0025(19) -0.0087(18)
C41 0.046(2) 0.066(2) 0.049(2) -0.0074(17) -0.0061(16) 0.0014(17)
C22 0.057(2) 0.064(2) 0.051(2) -0.0041(18) 0.0063(18) -0.0089(19)
C12 0.063(2) 0.052(2) 0.071(3) 0.0027(18) -0.001(2) -0.002(2)
C36 0.060(2) 0.092(3) 0.067(3) 0.003(2) -0.005(2) -0.013(2)
C31 0.048(2) 0.057(2) 0.050(2) -0.0058(17) -0.0019(16) -0.0016(16)
C42 0.067(3) 0.064(3) 0.105(3) -0.024(2) 0.004(2) 0.002(2)
O13 0.094(2) 0.099(2) 0.122(3) 0.048(2) 0.007(2) -0.0215(19)
C14 0.075(3) 0.056(2) 0.072(3) -0.002(2) -0.009(2) 0.015(2)
C13 0.057(2) 0.067(3) 0.083(3) 0.013(2) -0.006(2) -0.008(2)
C46 0.069(3) 0.102(3) 0.062(3) 0.000(2) 0.013(2) 0.005(2)
O14 0.132(3) 0.096(2) 0.081(2) -0.0311(19) -0.032(2) 0.029(2)
C32 0.080(3) 0.075(3) 0.075(3) 0.014(2) -0.016(2) -0.002(2)
C33 0.125(4) 0.096(4) 0.073(3) 0.012(3) -0.036(3) 0.018(3)
C35 0.063(3) 0.131(4) 0.085(3) -0.024(3) -0.023(3) -0.006(3)
O23 0.105(3) 0.068(2) 0.170(4) 0.000(2) 0.038(2) -0.0267(19)
C23 0.069(3) 0.066(3) 0.089(3) 0.004(2) 0.023(2) -0.004(2)
C43 0.086(4) 0.092(4) 0.150(5) -0.060(4) -0.015(4) 0.019(3)
O24 0.096(2) 0.153(3) 0.0586(19) -0.008(2) -0.0043(17) -0.002(2)
C34 0.090(4) 0.121(4) 0.076(3) -0.022(3) -0.036(3) 0.033(3)
C45 0.072(3) 0.175(6) 0.070(3) -0.018(4) 0.012(2) 0.015(4)
C44 0.071(4) 0.171(7) 0.110(5) -0.074(5) -0.019(3) 0.040(4)
C24 0.053(2) 0.086(3) 0.065(3) 0.009(2) 0.0058(19) -0.002(2)

loop_
_atom_type_symbol
_atom_type_description
_atom_type_scat_dispersion_real
_atom_type_scat_dispersion_imag
_atom_type_scat_source
C C 0.0033 0.0016 'International Tables Vol C Tables 4.2.6.8 and 6.1.1.4'
H H 0.0000 0.0000 'International Tables Vol C Tables 4.2.6.8 and 6.1.1.4'
O O 0.0106 0.0060 'International Tables Vol C Tables 4.2.6.8 and 6.1.1.4'
P P 0.1023 0.0942 'International Tables Vol C Tables 4.2.6.8 and 6.1.1.4'
Mn Mn 0.3368 0.7283 'International Tables Vol C Tables 4.2.6.8 and 6.1.1.4'
Fe Fe 0.3463 0.8444 'International Tables Vol C Tables 4.2.6.8 and 6.1.1.4'

loop_
_geom_angle_atom_site_label_1
_geom_angle_atom_site_label_2
_geom_angle_atom_site_label_3
_geom_angle
C13 Fe1 C12 88.39(17)
C13 Fe1 C14 101.88(19)
C12 Fe1 C14 91.74(17)
C13 Fe1 C11 90.81(17)
C12 Fe1 C11 178.31(17)
C14 Fe1 C11 89.88(16)
C13 Fe1 P3 109.34(14)
C12 Fe1 P3 90.01(12)
C14 Fe1 P3 148.77(14)
C11 Fe1 P3 88.86(11)
C13 Fe1 Fe2 160.45(14)
C12 Fe1 Fe2 90.79(12)
C14 Fe1 Fe2 97.67(13)
C11 Fe1 Fe2 89.48(11)
P3 Fe1 Fe2 51.12(3)
C23 Fe2 C22 87.22(18)
C23 Fe2 C21 89.60(18)
C22 Fe2 C21 176.65(17)
C23 Fe2 C24 105.16(19)
C22 Fe2 C24 91.00(17)
C21 Fe2 C24 90.85(17)
C23 Fe2 P3 111.08(14)
C22 Fe2 P3 90.53(11)
C21 Fe2 P3 89.63(11)
C24 Fe2 P3 143.76(13)
C23 Fe2 Fe1 162.19(14)
C22 Fe2 Fe1 90.49(12)
C21 Fe2 Fe1 92.22(12)
C24 Fe2 Fe1 92.53(13)
P3 Fe2 Fe1 51.25(3)
C41 P3 C31 100.85(15)
C41 P3 Fe2 120.36(12)
C31 P3 Fe2 120.85(12)
C41 P3 Fe1 118.62(12)
C31 P3 Fe1 119.16(12)
Fe2 P3 Fe1 77.64(3)
O21 C21 Fe2 176.1(4)
O11 C11 Fe1 177.2(3)
C42 C41 C46 119.0(4)
C42 C41 P3 120.9(3)
C46 C41 P3 120.1(3)
O22 C22 Fe2 176.1(3)
O12 C12 Fe1 176.3(4)
C31 C36 C35 120.5(4)
C32 C31 C36 118.8(4)
C32 C31 P3 120.7(3)
C36 C31 P3 120.5(3)
C41 C42 C43 120.9(5)
O14 C14 Fe1 178.9(4)
O13 C13 Fe1 178.5(4)
C41 C46 C45 119.3(5)
C31 C32 C33 120.1(4)
C34 C33 C32 121.0(5)
C34 C35 C36 120.3(5)
O23 C23 Fe2 178.2(4)
C44 C43 C42 120.5(5)
C33 C34 C35 119.4(4)
C44 C45 C46 120.2(5)
C43 C44 C45 120.0(5)
O24 C24 Fe2 179.9(5)

loop_
_geom_bond_atom_site_label_1
_geom_bond_atom_site_label_2
_geom_bond_distance
Fe1 C13 1.782(4)
Fe1 C12 1.815(4)
Fe1 C14 1.820(5)
Fe1 C11 1.834(4)
Fe1 P3 2.2498(10)
Fe1 Fe2 2.8181(8)
Fe2 C23 1.777(4)
Fe2 C22 1.808(4)
Fe2 C21 1.821(4)
Fe2 C24 1.836(5)
Fe2 P3 2.2457(10)
P3 C41 1.825(4)
P3 C31 1.829(3)
O22 C22 1.142(4)
O12 C12 1.139(4)
C21 O21 1.139(4)
O11 C11 1.133(4)
C41 C42 1.370(5)
C41 C46 1.376(5)
C36 C31 1.376(5)
C36 C35 1.388(6)
C31 C32 1.371(5)
C42 C43 1.373(6)
O13 C13 1.139(4)
C14 O14 1.136(5)
C46 C45 1.407(6)
C32 C33 1.389(6)
C33 C34 1.358(7)
C35 C34 1.363(7)
O23 C23 1.144(5)
C43 C44 1.354(8)
O24 C24 1.129(5)
C45 C44 1.359(8)
